data_7102468
loop_
_publ_author_name
'Alonso, A Mateo'
'Horcajada, Roberto'
'Groombridge, Helen J'
'Mandalia, Reshma'
'Motevalli, Majid'
'Utley, James H P'
'Wyatt, Peter B'

_publ_section_title
;
 Generation of strong, homochiral bases by electrochemical reduction of
 phenazine derivatives.
;
_journal_issue 4
_journal_name_full 'Chemical communications (Cambridge, England)'
_journal_page_first 412
_journal_page_last 413
_journal_paper_doi 10.1039/b313995f
_journal_year 2004
_chemical_formula_sum 'C24 H28 N2 O4'
_chemical_formula_weight 408.48
_chemical_name_systematic
;
?
;
_space_group_IT_number 19
_symmetry_cell_setting orthorhombic
_symmetry_space_group_name_Hall 'P 2ac 2ab'
_symmetry_space_group_name_H-M 'P 21 21 21'
_atom_sites_solution_hydrogens geom
_atom_sites_solution_primary direct
_atom_sites_solution_secondary difmap
_audit_creation_method SHELXL-97
_cell_angle_alpha 90.00
_cell_angle_beta 90.00
_cell_angle_gamma 90.00
_cell_formula_units_Z 8
_cell_length_a 13.3625(4)
_cell_length_b 16.2726(5)
_cell_length_c 19.4817(7)
_cell_measurement_temperature 120(2)
_cell_volume 4236.2(2)
_computing_cell_refinement 'DENZO and COLLECT'
_computing_data_collection
;
DENZO (Otwinowski and Minor, 1997
COLLECT (Hooft, 1998)
;
_computing_data_reduction 'DENZO and COLLECT'
_computing_molecular_graphics 'ORTEP3 for Windows - Farrugia, L. J. (1997)'
_computing_publication_material 'WINGX(L.J. Farrugia, 1999'
_computing_structure_refinement 'SHELXL-97 (Sheldrick, 1997)'
_computing_structure_solution 'SHELXS-97 (Sheldrick, 1997)'
_diffrn_ambient_temperature 120(2)
_diffrn_detector_area_resol_mean 7.39
_diffrn_measured_fraction_theta_full 0.983
_diffrn_measured_fraction_theta_max 0.983
_diffrn_measurement_device_type 'Enraf Nonius KappaCCD area detector'
_diffrn_measurement_method 'Phi and Omega scans to fill Ewald sphere'
_diffrn_radiation_monochromator graphite
_diffrn_radiation_source 'Enraf Nonius FR591 rotating anode'
_diffrn_radiation_type MoK\a
_diffrn_radiation_wavelength 0.71073
_diffrn_reflns_av_R_equivalents 0.0818
_diffrn_reflns_av_sigmaI/netI 0.1452
_diffrn_reflns_limit_h_max 16
_diffrn_reflns_limit_h_min -17
_diffrn_reflns_limit_k_max 20
_diffrn_reflns_limit_k_min -20
_diffrn_reflns_limit_l_max 21
_diffrn_reflns_limit_l_min -24
_diffrn_reflns_number 20608
_diffrn_reflns_theta_full 27.09
_diffrn_reflns_theta_max 27.09
_diffrn_reflns_theta_min 2.93
_exptl_absorpt_coefficient_mu 0.087
_exptl_absorpt_correction_T_max 1.00569
_exptl_absorpt_correction_T_min 0.96852
_exptl_absorpt_correction_type multi-scan
_exptl_absorpt_process_details
;
Using multiple and symmetry-related data measurements via the program
SORTAV
See R.H. Blessing, Acta Crysta (1995), A51, 33-38
;
_exptl_crystal_colour yellow
_exptl_crystal_density_diffrn 1.281
_exptl_crystal_density_meas ?
_exptl_crystal_density_method 'not measured'
_exptl_crystal_description Block
_exptl_crystal_F_000 1744
_exptl_crystal_size_max 0.20
_exptl_crystal_size_mid 0.05
_exptl_crystal_size_min 0.05
_refine_diff_density_max 0.959
_refine_diff_density_min -0.432
_refine_diff_density_rms 0.066
_refine_ls_abs_structure_details 'Flack H D (1983), Acta Cryst. A39, 876-881'
_refine_ls_abs_structure_Flack 0.00
_refine_ls_extinction_coef 0.0065(11)
_refine_ls_extinction_expression Fc^*^=kFc[1+0.001xFc^2^\l^3^/sin(2\q)]^-1/4^
_refine_ls_extinction_method SHELXL
_refine_ls_goodness_of_fit_ref 1.010
_refine_ls_hydrogen_treatment mixed
_refine_ls_matrix_type full
_refine_ls_number_parameters 544
_refine_ls_number_reflns 8918
_refine_ls_number_restraints 80
_refine_ls_restrained_S_all 1.019
_refine_ls_R_factor_all 0.1842
_refine_ls_R_factor_gt 0.0844
_refine_ls_shift/su_max 0.053
_refine_ls_shift/su_mean 0.002
_refine_ls_structure_factor_coef Fsqd
_refine_ls_weighting_details 'calc w=1/[\s^2^(Fo^2^)+(0.1164P)^2^+0.0000P] where P=(Fo^2^+2Fc^2^)/3'
_refine_ls_weighting_scheme calc
_refine_ls_wR_factor_gt 0.1970
_refine_ls_wR_factor_ref 0.2376
_reflns_number_gt 4506
_reflns_number_total 8918
_reflns_threshold_expression >2sigma(I)
_cod_data_source_file b313995f.txt
_cod_data_source_block ama-1535
_cod_depositor_comments
;
The following automatic conversions were performed:
'_exptl_absorpt_correction_type' value 'Multi-scan' changed to
'multi-scan' according to
'/home/saulius/struct/CIF-dictionaries/cif_core.dic' dictionary named
'cif_core.dic' version 2.4.1 from 2010-06-29.

Automatic conversion script
Id: cif_fix_enum 1527 2010-12-29 10:47:43Z saulius 

The following automatic conversions were performed:

'_exptl_crystal_density_meas' value 'noit measured' was changed to
'?' - the value is perceived as not measured.

Automatic conversion script
Id: cif_fix_values 3008 2015-01-20 13:52:24Z robertas 

The following automatic conversions were performed:

'_symmetry_cell_setting' tag value 'Orthrohmbic' was replaced with
'orthorhombic' value as specified in the replacement file
'/home/robertas/cod-tools/perl-scripts/inputs/replacement_values.lst'.

Automatic conversion script
Id: cif_fix_values 3143 2015-03-26 13:38:13Z robertas 
;
_cod_original_sg_symbol_H-M P212121
_cod_database_code 7102468

loop_
_symmetry_equiv_pos_as_xyz
'x, y, z'
'-x+1/2, -y, z+1/2'
'x+1/2, -y+1/2, -z'
'-x, y+1/2, -z+1/2'

loop_
_atom_site_label
_atom_site_type_symbol
_atom_site_fract_x
_atom_site_fract_y
_atom_site_fract_z
_atom_site_U_iso_or_equiv
_atom_site_adp_type
_atom_site_occupancy
_atom_site_symmetry_multiplicity
_atom_site_calc_flag
_atom_site_refinement_flags
C1 C -0.2954(4) -1.3944(4) 0.2308(3) 0.0442(14) Uani 1 1 d .
C2 C -0.3924(4) -1.3690(4) 0.2215(3) 0.0591(18) Uani 1 1 d .
H2 H -0.4205 -1.3281 0.2506 0.071 Uiso 1 1 calc R
C3 C -0.4505(4) -1.4046(5) 0.1678(3) 0.067(2) Uani 1 1 d .
H3 H -0.5187 -1.3889 0.1633 0.081 Uiso 1 1 calc R
C4 C -0.4128(4) -1.4590(5) 0.1235(4) 0.0594(19) Uani 1 1 d .
H4 H -0.4535 -1.4813 0.0881 0.071 Uiso 1 1 calc R
C5 C -0.3105(4) -1.4834(4) 0.1298(3) 0.0441(14) Uani 1 1 d .
C6 C -0.2534(4) -1.4562(3) 0.1885(3) 0.0443(15) Uani 1 1 d .
N1 N -0.1601(3) -1.4844(3) 0.2001(2) 0.0405(11) Uani 1 1 d .
N2 N -0.2664(3) -1.5268(3) 0.0790(2) 0.0453(12) Uani 1 1 d .
C7 C -0.1692(4) -1.5457(3) 0.0861(3) 0.0426(15) Uani 1 1 d .
C8 C -0.1119(4) -1.5780(3) 0.0301(3) 0.0419(13) Uani 1 1 d .
C9 C -0.0162(5) -1.6018(4) 0.0391(3) 0.0532(16) Uani 1 1 d .
H9 H 0.0204 -1.6240 0.0016 0.064 Uiso 1 1 calc R
C10 C 0.0309(4) -1.5935(3) 0.1051(3) 0.0551(17) Uani 1 1 d .
H10 H 0.0976 -1.6125 0.1109 0.066 Uiso 1 1 calc R
C11 C -0.0179(4) -1.5591(3) 0.1598(3) 0.0430(15) Uani 1 1 d .
H11 H 0.0139 -1.5544 0.2033 0.052 Uiso 1 1 calc R
C12 C -0.1184(4) -1.5304(3) 0.1499(3) 0.0375(13) Uani 1 1 d .
C1A C -0.0439(4) -0.9102(4) 0.0108(3) 0.0425(14) Uani 1 1 d .
C2A C 0.0500(4) -0.8869(4) 0.0270(3) 0.0469(14) Uani 1 1 d .
H2A H 0.0872 -0.8544 -0.0044 0.056 Uiso 1 1 calc R
C3A C 0.0941(4) -0.9103(3) 0.0908(3) 0.0423(14) Uani 1 1 d .
H3A H 0.1606 -0.8935 0.1008 0.051 Uiso 1 1 calc R
C4A C 0.0431(4) -0.9560(3) 0.1374(3) 0.0377(13) Uani 1 1 d .
H4A H 0.0729 -0.9699 0.1802 0.045 Uiso 1 1 calc R
C5A C -0.0550(3) -0.9826(3) 0.1214(3) 0.0324(12) Uani 1 1 d .
C6A C -0.0976(4) -0.9650(3) 0.0556(3) 0.0394(13) Uani 1 1 d .
N1A N -0.1878(3) -0.9953(3) 0.0361(3) 0.0410(11) Uani 1 1 d .
N2A N -0.1100(3) -1.0203(3) 0.1700(2) 0.0378(11) Uani 1 1 d .
C7A C -0.2033(3) -1.0432(3) 0.1521(3) 0.0349(12) Uani 1 1 d .
C8A C -0.2709(4) -1.0735(3) 0.2035(3) 0.0421(14) Uani 1 1 d .
C9A C -0.3631(4) -1.1017(4) 0.1840(4) 0.0520(16) Uani 1 1 d .
H9A H -0.4075 -1.1223 0.2179 0.062 Uiso 1 1 calc R
C10A C -0.3935(4) -1.1007(3) 0.1148(4) 0.0521(16) Uani 1 1 d .
H10A H -0.4557 -1.1245 0.1023 0.062 Uiso 1 1 calc R
C11A C -0.3355(4) -1.0664(3) 0.0663(3) 0.0463(15) Uani 1 1 d .
H11A H -0.3587 -1.0629 0.0203 0.056 Uiso 1 1 calc R
C12A C -0.2406(3) -1.0357(3) 0.0836(3) 0.0380(13) Uani 1 1 d .
O1 O -0.1601(3) -1.5803(2) -0.0315(2) 0.0485(10) Uani 1 1 d D
C13 C -0.1063(4) -1.5422(3) -0.0881(3) 0.0484(15) Uani 1 1 d D
H13A H -0.0933 -1.5837 -0.1242 0.058 Uiso 1 1 calc R
H13B H -0.0410 -1.5213 -0.0716 0.058 Uiso 1 1 calc R
C14 C -0.1659(4) -1.4727(3) -0.1178(3) 0.0402(13) Uani 1 1 d D
H14A H -0.2232 -1.4959 -0.1435 0.048 Uiso 1 1 calc R
H14B H -0.1233 -1.4427 -0.1510 0.048 Uiso 1 1 calc R
C15 C -0.2054(4) -1.4122(3) -0.0657(3) 0.0378(13) Uani 1 1 d D
H15A H -0.2405 -1.3669 -0.0896 0.045 Uiso 1 1 calc R
H15B H -0.2539 -1.4399 -0.0351 0.045 Uiso 1 1 calc R
O2 O -0.1244(2) -1.3796(2) -0.02582(17) 0.0371(8) Uani 1 1 d D
O1A O -0.2393(3) -1.0692(2) 0.2697(2) 0.0548(11) Uani 1 1 d D
C13A C -0.3074(5) -1.0273(5) 0.3158(4) 0.074(2) Uani 1 1 d D
H13C H -0.3347 -1.0669 0.3497 0.089 Uiso 1 1 calc R
H13D H -0.3640 -1.0039 0.2895 0.089 Uiso 1 1 calc R
C14A C -0.2516(6) -0.9589(6) 0.3530(3) 0.081(3) Uani 1 1 d D
H14C H -0.2991 -0.9291 0.3830 0.098 Uiso 1 1 calc R
H14D H -0.1995 -0.9836 0.3826 0.098 Uiso 1 1 calc R
C15A C -0.2031(4) -0.8986(4) 0.3050(3) 0.0602(18) Uani 1 1 d D
H15C H -0.1756 -0.8518 0.3314 0.072 Uiso 1 1 calc R
H15D H -0.1471 -0.9256 0.2805 0.072 Uiso 1 1 calc R
O2A O -0.2750(3) -0.8693(3) 0.2564(2) 0.0565(11) Uani 1 1 d D
C16 C -0.1569(3) -1.3269(3) 0.0300(3) 0.0330(12) Uani 1 1 d D
H16 H -0.2163 -1.3525 0.0528 0.040 Uiso 1 1 calc R
C17 C -0.1856(4) -1.2417(3) 0.0047(3) 0.0457(15) Uani 1 1 d D
H17A H -0.2145 -1.2099 0.0432 0.055 Uiso 1 1 calc R
H17B H -0.2375 -1.2468 -0.0313 0.055 Uiso 1 1 calc R
C18 C -0.0944(5) -1.1950(3) -0.0246(3) 0.0529(16) Uani 1 1 d D
H18A H -0.0692 -1.2238 -0.0660 0.063 Uiso 1 1 calc R
H18B H -0.1148 -1.1389 -0.0383 0.063 Uiso 1 1 calc R
C19 C -0.0107(4) -1.1901(3) 0.0297(3) 0.0442(14) Uani 1 1 d D
H19A H 0.0486 -1.1624 0.0098 0.053 Uiso 1 1 calc R
H19B H -0.0340 -1.1573 0.0694 0.053 Uiso 1 1 calc R
C20 C 0.0178(4) -1.2758(3) 0.0534(3) 0.0403(13) Uani 1 1 d D
H20A H 0.0462 -1.3069 0.0143 0.048 Uiso 1 1 calc R
H20B H 0.0701 -1.2717 0.0893 0.048 Uiso 1 1 calc R
C21 C -0.0712(4) -1.3219(3) 0.0819(3) 0.0355(12) Uani 1 1 d D
H21 H -0.0498 -1.3789 0.0942 0.043 Uiso 1 1 calc R
C16A C -0.2341(6) -0.8136(4) 0.2061(4) 0.078(2) Uani 1 1 d DU
H16A H -0.1645 -0.8313 0.1944 0.093 Uiso 1 1 calc R
C17A C -0.2317(10) -0.7251(5) 0.2317(7) 0.179(6) Uani 1 1 d DU
H17C H -0.1984 -0.6895 0.1974 0.215 Uiso 1 1 calc R
H17D H -0.1935 -0.7219 0.2752 0.215 Uiso 1 1 calc R
C18A C -0.3404(11) -0.6957(6) 0.2435(6) 0.203(7) Uani 1 1 d DU
H18C H -0.3392 -0.6369 0.2566 0.243 Uiso 1 1 calc R
H18D H -0.3694 -0.7269 0.2823 0.243 Uiso 1 1 calc R
C19A C -0.4093(8) -0.7061(5) 0.1799(5) 0.126(4) Uani 1 1 d DU
H19C H -0.4790 -0.6914 0.1921 0.151 Uiso 1 1 calc R
H19D H -0.3868 -0.6692 0.1425 0.151 Uiso 1 1 calc R
C20A C -0.4048(4) -0.7943(4) 0.1563(3) 0.0513(15) Uani 1 1 d DU
H20C H -0.4358 -0.8300 0.1916 0.062 Uiso 1 1 calc R
H20D H -0.4440 -0.8002 0.1134 0.062 Uiso 1 1 calc R
C21A C -0.2991(4) -0.8226(4) 0.1435(3) 0.0542(16) Uani 1 1 d DU
H21A H -0.3011 -0.8821 0.1306 0.065 Uiso 1 1 calc R
O3 O -0.1141(2) -1.2840(2) 0.14093(17) 0.0354(8) Uani 1 1 d D
C22 C -0.0578(4) -1.2977(3) 0.2018(2) 0.0365(12) Uani 1 1 d D
H22A H 0.0112 -1.2768 0.1960 0.044 Uiso 1 1 calc R
H22B H -0.0544 -1.3572 0.2120 0.044 Uiso 1 1 calc R
C23 C -0.1093(4) -1.2529(3) 0.2597(3) 0.0424(13) Uani 1 1 d D
H23A H -0.0739 -1.2662 0.3030 0.051 Uiso 1 1 calc R
H23B H -0.1019 -1.1931 0.2519 0.051 Uiso 1 1 calc R
C24 C -0.2182(4) -1.2715(3) 0.2692(3) 0.0475(15) Uani 1 1 d D
H24A H -0.2438 -1.2417 0.3099 0.057 Uiso 1 1 calc R
H24B H -0.2561 -1.2525 0.2285 0.057 Uiso 1 1 calc R
O4 O -0.2334(3) -1.3587(2) 0.27833(19) 0.0483(10) Uani 1 1 d D
O3A O -0.2499(6) -0.7765(4) 0.0868(3) 0.138(3) Uani 1 1 d DU
C22A C -0.2890(9) -0.8111(7) 0.0220(7) 0.165(5) Uani 1 1 d DU
H22C H -0.2882 -0.8719 0.0233 0.198 Uiso 1 1 calc R
H22D H -0.3583 -0.7922 0.0134 0.198 Uiso 1 1 calc R
C23A C -0.2218(7) -0.7805(5) -0.0302(7) 0.148(5) Uani 1 1 d DU
H23C H -0.2235 -0.7200 -0.0244 0.177 Uiso 1 1 calc R
H23D H -0.2572 -0.7915 -0.0739 0.177 Uiso 1 1 calc R
C24A C -0.1180(5) -0.7984(4) -0.0454(3) 0.0582(17) Uani 1 1 d DU
H24C H -0.1012 -0.7734 -0.0902 0.070 Uiso 1 1 calc R
H24D H -0.0759 -0.7713 -0.0102 0.070 Uiso 1 1 calc R
O4A O -0.0915(3) -0.8839(3) -0.0478(2) 0.0613(12) Uani 1 1 d D

loop_
_atom_site_aniso_label
_atom_site_aniso_U_11
_atom_site_aniso_U_22
_atom_site_aniso_U_33
_atom_site_aniso_U_23
_atom_site_aniso_U_13
_atom_site_aniso_U_12
C1 0.033(3) 0.060(4) 0.039(3) 0.022(3) 0.005(3) -0.005(3)
C2 0.041(3) 0.087(5) 0.049(4) 0.020(4) 0.008(3) 0.003(3)
C3 0.030(3) 0.116(6) 0.055(4) 0.034(5) 0.002(3) 0.009(4)
C4 0.025(3) 0.090(5) 0.063(4) 0.035(4) -0.010(3) -0.017(3)
C5 0.039(3) 0.053(4) 0.040(3) 0.020(3) -0.008(3) -0.011(3)
C6 0.039(3) 0.049(3) 0.045(3) 0.026(3) -0.006(3) -0.005(3)
N1 0.037(2) 0.036(2) 0.048(3) 0.018(2) -0.011(2) -0.004(2)
N2 0.042(3) 0.047(3) 0.047(3) 0.014(3) -0.017(2) -0.020(2)
C7 0.039(3) 0.032(3) 0.057(4) 0.012(3) -0.023(3) -0.012(3)
C8 0.048(3) 0.029(3) 0.049(3) -0.004(3) -0.013(3) -0.010(3)
C9 0.060(4) 0.041(3) 0.059(4) -0.015(3) -0.017(3) 0.004(3)
C10 0.047(3) 0.038(3) 0.080(5) -0.017(3) -0.031(3) 0.014(3)
C11 0.044(3) 0.028(3) 0.057(4) 0.000(3) -0.025(3) 0.000(3)
C12 0.034(3) 0.031(3) 0.048(3) 0.010(3) -0.013(3) -0.008(2)
C1A 0.049(3) 0.044(3) 0.034(3) -0.007(3) -0.004(3) -0.009(3)
C2A 0.041(3) 0.056(4) 0.044(3) -0.015(3) 0.000(3) -0.012(3)
C3A 0.022(2) 0.052(3) 0.053(4) -0.010(3) -0.005(3) 0.005(3)
C4A 0.031(3) 0.047(3) 0.035(3) -0.006(3) -0.004(2) 0.004(3)
C5A 0.024(2) 0.032(3) 0.041(3) -0.010(3) -0.008(2) 0.003(2)
C6A 0.043(3) 0.036(3) 0.039(3) -0.013(3) -0.005(3) 0.001(3)
N1A 0.036(2) 0.034(2) 0.052(3) -0.020(2) -0.001(2) 0.004(2)
N2A 0.025(2) 0.034(2) 0.054(3) -0.005(2) -0.005(2) 0.008(2)
C7A 0.029(3) 0.027(3) 0.049(3) -0.003(3) 0.000(3) 0.007(2)
C8A 0.034(3) 0.032(3) 0.060(4) 0.005(3) -0.002(3) 0.006(2)
C9A 0.032(3) 0.043(4) 0.081(5) 0.004(3) 0.009(3) 0.000(3)
C10A 0.034(3) 0.031(3) 0.091(5) -0.010(3) -0.004(3) 0.000(3)
C11A 0.033(3) 0.035(3) 0.071(4) -0.002(3) -0.004(3) 0.001(3)
C12A 0.024(2) 0.033(3) 0.057(4) -0.015(3) -0.001(3) 0.003(2)
O1 0.054(2) 0.047(2) 0.044(2) 0.005(2) -0.018(2) -0.0129(19)
C13 0.047(3) 0.042(3) 0.056(4) -0.008(3) -0.007(3) 0.005(3)
C14 0.040(3) 0.037(3) 0.043(3) -0.007(3) 0.004(3) -0.004(3)
C15 0.043(3) 0.037(3) 0.034(3) 0.001(2) -0.005(2) -0.001(3)
O2 0.0407(18) 0.0355(18) 0.0351(19) -0.0108(17) 0.0022(17) -0.0008(16)
O1A 0.049(2) 0.047(2) 0.068(3) 0.020(2) 0.010(2) 0.008(2)
C13A 0.072(4) 0.094(6) 0.056(4) 0.040(4) 0.033(4) 0.012(5)
C14A 0.074(5) 0.144(8) 0.026(3) 0.003(5) 0.007(3) 0.056(5)
C15A 0.054(3) 0.079(5) 0.048(4) -0.024(4) -0.023(3) 0.017(4)
O2A 0.047(2) 0.059(3) 0.063(3) -0.012(2) -0.023(2) 0.008(2)
C16 0.033(3) 0.036(3) 0.029(3) -0.004(2) 0.010(2) -0.003(2)
C17 0.050(3) 0.042(3) 0.045(3) -0.002(3) -0.005(3) 0.019(3)
C18 0.079(4) 0.032(3) 0.048(4) 0.005(3) -0.003(3) 0.007(3)
C19 0.057(3) 0.035(3) 0.041(3) -0.002(3) 0.008(3) -0.016(3)
C20 0.042(3) 0.040(3) 0.039(3) -0.001(3) 0.007(2) -0.010(3)
C21 0.038(3) 0.029(3) 0.039(3) -0.001(2) 0.008(3) 0.001(2)
C16A 0.079(5) 0.041(4) 0.113(6) 0.028(4) -0.036(5) -0.022(4)
C17A 0.246(13) 0.049(5) 0.243(13) -0.011(7) -0.187(11) -0.018(7)
C18A 0.351(16) 0.091(7) 0.166(9) -0.099(7) -0.170(11) 0.122(9)
C19A 0.189(9) 0.082(6) 0.107(7) -0.041(5) -0.090(7) 0.074(6)
C20A 0.056(4) 0.053(4) 0.045(3) -0.001(3) -0.010(3) 0.008(3)
C21A 0.051(3) 0.043(3) 0.069(4) 0.025(3) -0.004(3) -0.006(3)
O3 0.0341(18) 0.0384(19) 0.0336(19) -0.0021(17) 0.0072(16) 0.0090(17)
C22 0.041(3) 0.038(3) 0.031(3) 0.002(3) -0.002(2) 0.002(2)
C23 0.059(3) 0.042(3) 0.026(3) -0.001(3) -0.001(3) 0.013(3)
C24 0.056(3) 0.053(4) 0.033(3) 0.011(3) 0.008(3) 0.018(3)
O4 0.046(2) 0.058(2) 0.041(2) 0.020(2) -0.0057(19) 0.007(2)
O3A 0.203(8) 0.114(5) 0.097(4) 0.074(4) -0.083(5) -0.066(5)
C22A 0.138(9) 0.128(9) 0.229(14) 0.087(10) 0.030(10) 0.008(8)
C23A 0.100(6) 0.074(5) 0.269(13) -0.045(8) 0.113(8) -0.037(5)
C24A 0.060(4) 0.057(4) 0.057(4) 0.025(3) -0.002(3) -0.018(3)
O4A 0.070(3) 0.073(3) 0.041(2) -0.003(2) -0.023(2) -0.020(2)

loop_
_atom_type_symbol
_atom_type_description
_atom_type_scat_dispersion_real
_atom_type_scat_dispersion_imag
_atom_type_scat_source
C C 0.0033 0.0016 'International Tables Vol C Tables 4.2.6.8 and 6.1.1.4'
H H 0.0000 0.0000 'International Tables Vol C Tables 4.2.6.8 and 6.1.1.4'
N N 0.0061 0.0033 'International Tables Vol C Tables 4.2.6.8 and 6.1.1.4'
O O 0.0106 0.0060 'International Tables Vol C Tables 4.2.6.8 and 6.1.1.4'

loop_
_geom_angle_atom_site_label_1
_geom_angle_atom_site_label_2
_geom_angle_atom_site_label_3
_geom_angle
O4 C1 C2 122.1(6)
O4 C1 C6 117.0(4)
C2 C1 C6 120.8(6)
C1 C2 C3 119.2(6)
C4 C3 C2 122.6(6)
C3 C4 C5 119.3(6)
N2 C5 C4 119.9(6)
N2 C5 C6 120.7(5)
C4 C5 C6 119.2(6)
N1 C6 C1 120.8(5)
N1 C6 C5 121.1(6)
C1 C6 C5 117.9(5)
C6 N1 C12 116.6(5)
C7 N2 C5 117.8(5)
N2 C7 C8 121.5(5)
N2 C7 C12 120.4(6)
C8 C7 C12 118.0(5)
C9 C8 O1 123.7(6)
C9 C8 C7 121.0(5)
O1 C8 C7 115.4(5)
C8 C9 C10 120.2(6)
C11 C10 C9 121.8(5)
C10 C11 C12 118.3(5)
N1 C12 C11 117.9(5)
N1 C12 C7 121.8(5)
C11 C12 C7 120.1(5)
C2A C1A O4A 122.5(5)
C2A C1A C6A 119.8(5)
O4A C1A C6A 117.7(5)
C1A C2A C3A 120.9(6)
C4A C3A C2A 121.5(5)
C3A C4A C5A 119.0(5)
N2A C5A C4A 119.3(5)
N2A C5A C6A 120.3(4)
C4A C5A C6A 120.3(5)
N1A C6A C5A 122.1(5)
N1A C6A C1A 119.9(5)
C5A C6A C1A 118.0(5)
C12A N1A C6A 117.1(5)
C5A N2A C7A 116.7(4)
N2A C7A C12A 122.7(5)
N2A C7A C8A 119.8(5)
C12A C7A C8A 117.5(4)
O1A C8A C9A 124.0(6)
O1A C8A C7A 116.7(4)
C9A C8A C7A 119.2(6)
C8A C9A C10A 121.4(6)
C11A C10A C9A 120.8(5)
C10A C11A C12A 120.0(6)
N1A C12A C11A 119.1(5)
N1A C12A C7A 120.2(4)
C11A C12A C7A 120.5(5)
C8 O1 C13 115.0(4)
O1 C13 C14 110.6(4)
C13 C14 C15 114.8(5)
O2 C15 C14 109.9(4)
C15 O2 C16 113.5(3)
C8A O1A C13A 114.8(5)
O1A C13A C14A 109.3(5)
C15A C14A C13A 113.1(5)
O2A C15A C14A 109.8(5)
C15A O2A C16A 113.8(5)
O2 C16 C17 111.8(4)
O2 C16 C21 107.5(4)
C17 C16 C21 110.8(4)
C16 C17 C18 111.7(4)
C19 C18 C17 110.1(4)
C20 C19 C18 110.1(4)
C21 C20 C19 111.7(4)
O3 C21 C20 113.4(4)
O3 C21 C16 104.8(4)
C20 C21 C16 111.9(4)
O2A C16A C21A 105.7(5)
O2A C16A C17A 112.2(8)
C21A C16A C17A 111.7(6)
C16A C17A C18A 108.7(7)
C17A C18A C19A 113.9(9)
C20A C19A C18A 108.9(6)
C21A C20A C19A 112.2(6)
O3A C21A C16A 107.3(5)
O3A C21A C20A 112.5(5)
C16A C21A C20A 112.2(6)
C22 O3 C21 113.1(4)
O3 C22 C23 107.9(4)
C24 C23 C22 115.9(5)
O4 C24 C23 110.5(4)
C1 O4 C24 114.7(4)
C22A O3A C21A 106.6(6)
C23A C22A O3A 104.5(10)
C22A C23A C24A 132.0(11)
O4A C24A C23A 116.0(6)
C1A O4A C24A 112.9(4)

loop_
_geom_bond_atom_site_label_1
_geom_bond_atom_site_label_2
_geom_bond_distance
C1 O4 1.372(7)
C1 C2 1.373(8)
C1 C6 1.415(8)
C2 C3 1.427(9)
C3 C4 1.335(10)
C4 C5 1.429(8)
C5 N2 1.352(7)
C5 C6 1.445(8)
C6 N1 1.347(6)
N1 C12 1.352(7)
N2 C7 1.342(7)
C7 C8 1.432(8)
C7 C12 1.438(7)
C8 C9 1.348(8)
C8 O1 1.363(6)
C9 C10 1.438(8)
C10 C11 1.370(8)
C11 C12 1.435(7)
C1A C2A 1.348(7)
C1A O4A 1.376(6)
C1A C6A 1.439(8)
C2A C3A 1.427(8)
C3A C4A 1.358(7)
C4A C5A 1.417(7)
C5A N2A 1.345(6)
C5A C6A 1.431(7)
C6A N1A 1.356(7)
N1A C12A 1.337(7)
N2A C7A 1.348(6)
C7A C12A 1.431(7)
C7A C8A 1.435(8)
C8A O1A 1.359(7)
C8A C9A 1.368(8)
C9A C10A 1.408(9)
C10A C11A 1.343(8)
C11A C12A 1.403(7)
O1 C13 1.455(6)
C13 C14 1.499(7)
C14 C15 1.508(7)
C15 O2 1.435(6)
O2 C16 1.452(6)
O1A C13A 1.449(7)
C13A C14A 1.524(10)
C14A C15A 1.503(9)
C15A O2A 1.431(6)
O2A C16A 1.443(8)
C16 C17 1.520(7)
C16 C21 1.529(7)
C17 C18 1.546(8)
C18 C19 1.542(8)
C19 C20 1.518(7)
C20 C21 1.512(6)
C21 O3 1.426(6)
C16A C21A 1.504(8)
C16A C17A 1.525(10)
C17A C18A 1.547(14)
C18A C19A 1.552(10)
C19A C20A 1.509(9)
C20A C21A 1.505(7)
C21A O3A 1.490(8)
O3 C22 1.422(6)
C22 C23 1.509(7)
C23 C24 1.499(7)
C24 O4 1.443(6)
O3A C22A 1.478(13)
C22A C23A 1.445(11)
C23A C24A 1.447(9)
C24A O4A 1.436(7)

loop_
_cod_related_entry_id
_cod_related_entry_database
_cod_related_entry_code
1 ChemSpider 21198740
